data_7246387
loop_
_publ_author_name
'Kuroiwa, Tatsuru'
'Asai, Daisuke'
'Hashimoto, Shingo'
'Tahara, Kazukuni'

_publ_section_title
;
 Linear &#x3c0;-conjugated polycyclic compounds consisting of four-,
 five-, and six-membered rings:
 benzo[1'',2'':3,4;4'',5'':3',4']bis(cyclobuta[1,2-<i>c</i>]thiophene).
;
_journal_issue 7
_journal_name_full 'RSC advances'
_journal_page_first 4578
_journal_page_last 4583
_journal_paper_doi 10.1039/d3ra00144j
_journal_volume 13
_journal_year 2023
_chemical_formula_moiety 'C14 H6 S2'
_chemical_formula_sum 'C14 H6 S2'
_chemical_formula_weight 238.32
_space_group_crystal_system monoclinic
_space_group_IT_number 14
_space_group_name_Hall '-P 2ybc'
_space_group_name_H-M_alt 'P 1 21/c 1'
_atom_sites_solution_hydrogens geom
_atom_sites_solution_primary direct
_atom_sites_solution_secondary difmap
_audit_update_record
;
2022-12-01 deposited with the CCDC.	2023-01-27 downloaded from the CCDC.
;
_cell_angle_alpha 90.0000
_cell_angle_beta 90.868(10)
_cell_angle_gamma 90.0000
_cell_formula_units_Z 2
_cell_length_a 12.2173(14)
_cell_length_b 7.2881(8)
_cell_length_c 5.7720(6)
_cell_measurement_reflns_used 2240
_cell_measurement_temperature 173
_cell_measurement_theta_max 29.51
_cell_measurement_theta_min 3.23
_cell_volume 513.89(10)
_computing_cell_refinement 'CrysAlisPro 1.171.39.46 (Rigaku OD, 2018)'
_computing_data_collection 'CrysAlisPro 1.171.39.46 (Rigaku OD, 2018)'
_computing_data_reduction 'CrysAlisPro 1.171.39.46 (Rigaku OD, 2018)'
_computing_molecular_graphics 'CrystalStructure 4.3'
_computing_publication_material 'CrystalStructure 4.3 (Rigaku, 2019)'
_computing_structure_refinement 'SHELXL Version 2014/7 (Sheldrick, 2008)'
_computing_structure_solution 'SIR2014 (Burla, et al., 2014)'
_diffrn_ambient_temperature 173
_diffrn_detector_area_resol_mean 14.629
_diffrn_measured_fraction_theta_full 0.999
_diffrn_measured_fraction_theta_max 0.910
_diffrn_measurement_device_type 'Rigaku Mercury70'
_diffrn_measurement_method \w
_diffrn_radiation_type 'Mo K\a'
_diffrn_radiation_wavelength 0.71073
_diffrn_reflns_av_R_equivalents 0.0484
_diffrn_reflns_av_unetI/netI 0.0483
_diffrn_reflns_Laue_measured_fraction_full 0.999
_diffrn_reflns_Laue_measured_fraction_max 0.910
_diffrn_reflns_limit_h_max 17
_diffrn_reflns_limit_h_min -16
_diffrn_reflns_limit_k_max 9
_diffrn_reflns_limit_k_min -10
_diffrn_reflns_limit_l_max 7
_diffrn_reflns_limit_l_min -8
_diffrn_reflns_number 6153
_diffrn_reflns_point_group_measured_fraction_full 0.999
_diffrn_reflns_point_group_measured_fraction_max 0.910
_diffrn_reflns_theta_full 25.242
_diffrn_reflns_theta_max 30.317
_diffrn_reflns_theta_min 3.255
_diffrn_standards_number 0
_exptl_absorpt_coefficient_mu 0.478
_exptl_absorpt_correction_T_max 0.995
_exptl_absorpt_correction_T_min 0.749
_exptl_absorpt_correction_type multi-scan
_exptl_absorpt_process_details
;
CrysAlisPro 1.171.39.46 (Rigaku Oxford Diffraction, 2018)
Empirical absorption correction using spherical harmonics,
 implemented in SCALE3 ABSPACK scaling algorithm.
;
_exptl_crystal_colour yellow
_exptl_crystal_density_diffrn 1.540
_exptl_crystal_density_method 'not measured'
_exptl_crystal_description plate
_exptl_crystal_F_000 244.00
_exptl_crystal_size_max 0.300
_exptl_crystal_size_mid 0.200
_exptl_crystal_size_min 0.010
_refine_diff_density_max 0.34
_refine_diff_density_min -0.24
_refine_ls_extinction_method none
_refine_ls_goodness_of_fit_ref 1.081
_refine_ls_hydrogen_treatment constr
_refine_ls_number_parameters 73
_refine_ls_number_reflns 1408
_refine_ls_number_restraints 0
_refine_ls_R_factor_all 0.1008
_refine_ls_R_factor_gt 0.0552
_refine_ls_shift/su_max 0.000
_refine_ls_structure_factor_coef Fsqd
_refine_ls_weighting_details 'w = 1/[\s^2^(Fo^2^)+(0.0350P)^2^+0.3984P] where P=(Fo^2^+2Fc^2^)/3'
_refine_ls_weighting_scheme calc
_refine_ls_wR_factor_gt 0.0983
_refine_ls_wR_factor_ref 0.1123
_reflns_Friedel_coverage 0.000
_reflns_number_gt 928
_reflns_number_total 1408
_reflns_threshold_expression F^2^>2.0\s(F^2^)
_cod_data_source_file d3ra00144j2.cif
_cod_data_source_block xcalibur
_cod_database_code 7246387

loop_
_space_group_symop_id
_space_group_symop_operation_xyz
1 +X,+Y,+Z
2 -X,1/2+Y,1/2-Z
3 -X,-Y,-Z
4 +X,-1/2-Y,-1/2+Z

loop_
_atom_site_label
_atom_site_type_symbol
_atom_site_fract_x
_atom_site_fract_y
_atom_site_fract_z
_atom_site_U_iso_or_equiv
_atom_site_adp_type
_atom_site_occupancy
_atom_site_site_symmetry_order
_atom_site_calc_flag
_atom_site_refinement_flags_posn
_atom_site_refinement_flags_adp
_atom_site_refinement_flags_occupancy
_atom_site_disorder_assembly
_atom_site_disorder_group
S1 S 0.89786(6) 1.01498(10) 0.76262(12) 0.0393(2) Uani 1 1 d . . . . .
C1 C 0.5333(2) 0.9201(3) 0.2743(4) 0.0271(5) Uani 1 1 d . . . . .
H1 H 0.5545 0.8693 0.1301 0.033 Uiso 1 1 calc R U . . .
C2 C 0.6061(2) 0.9660(3) 0.4518(4) 0.0263(5) Uani 1 1 d . . . . .
C3 C 0.5739(2) 1.0427(3) 0.6675(4) 0.0260(5) Uani 1 1 d . . . . .
C4 C 0.6916(2) 1.0458(3) 0.7476(4) 0.0280(5) Uani 1 1 d . . . . .
C5 C 0.7235(2) 0.9667(3) 0.5296(4) 0.0292(5) Uani 1 1 d . . . . .
C6 C 0.8315(2) 0.9397(4) 0.5096(5) 0.0342(6) Uani 1 1 d . . . . .
H6 H 0.8664 0.8880 0.3789 0.041 Uiso 1 1 calc R U . . .
C7 C 0.7756(2) 1.0803(4) 0.8934(4) 0.0328(6) Uani 1 1 d . . . . .
H7 H 0.7697 1.1321 1.0438 0.039 Uiso 1 1 calc R U . . .

loop_
_atom_site_aniso_label
_atom_site_aniso_U_11
_atom_site_aniso_U_22
_atom_site_aniso_U_33
_atom_site_aniso_U_23
_atom_site_aniso_U_13
_atom_site_aniso_U_12
S1 0.0352(3) 0.0463(4) 0.0362(4) 0.0015(3) -0.0028(3) -0.0013(3)
C1 0.0372(14) 0.0259(12) 0.0184(11) -0.0017(9) 0.0065(10) -0.0014(10)
C2 0.0372(13) 0.0235(12) 0.0182(11) 0.0006(9) 0.0058(9) -0.0008(10)
C3 0.0366(13) 0.0237(12) 0.0178(10) 0.0001(9) 0.0024(9) -0.0031(10)
C4 0.0359(14) 0.0275(13) 0.0206(11) 0.0004(9) 0.0030(10) -0.0034(10)
C5 0.0377(13) 0.0278(12) 0.0222(11) 0.0008(10) 0.0038(10) -0.0029(10)
C6 0.0387(15) 0.0379(15) 0.0262(13) -0.0023(11) 0.0039(11) 0.0001(11)
C7 0.0428(15) 0.0325(14) 0.0232(12) -0.0004(10) 0.0019(11) -0.0023(11)

loop_
_atom_type_symbol
_atom_type_description
_atom_type_scat_dispersion_real
_atom_type_scat_dispersion_imag
_atom_type_scat_source
C C 0.0033 0.0016
;
International Tables for Crystallography
(Vol. C, Tables 4.2.6.8 and 6.1.1.4)
;
H H 0.0000 0.0000
;
International Tables for Crystallography
(Vol. C, Table 6.1.1.4)
;
S S 0.1246 0.1234
;
International Tables for Crystallography
(Vol. C, Tables 4.2.6.8 and 6.1.1.4)
;

loop_
_geom_angle_atom_site_label_1
_geom_angle_atom_site_label_2
_geom_angle_atom_site_label_3
_geom_angle
_geom_angle_site_symmetry_1
_geom_angle_site_symmetry_3
_geom_angle_publ_flag
C6 S1 C7 93.34(12) . . ?
C3 C1 C2 111.8(2) 3_676 . ?
C3 C1 H1 124.1 3_676 . ?
C2 C1 H1 124.1 . . ?
C1 C2 C3 123.9(2) . . ?
C1 C2 C5 145.4(2) . . ?
C3 C2 C5 90.71(19) . . ?
C1 C3 C2 124.3(2) 3_676 . ?
C1 C3 C4 145.7(2) 3_676 . ?
C2 C3 C4 89.96(19) . . ?
C7 C4 C5 114.1(2) . . ?
C7 C4 C3 156.2(2) . . ?
C5 C4 C3 89.70(19) . . ?
C6 C5 C4 114.3(2) . . ?
C6 C5 C2 156.0(2) . . ?
C4 C5 C2 89.63(19) . . ?
C5 C6 S1 109.1(2) . . ?
C5 C6 H6 125.5 . . ?
S1 C6 H6 125.5 . . ?
C4 C7 S1 109.16(19) . . ?
C4 C7 H7 125.4 . . ?
S1 C7 H7 125.4 . . ?

loop_
_geom_bond_atom_site_label_1
_geom_bond_atom_site_label_2
_geom_bond_distance
_geom_bond_site_symmetry_2
_geom_bond_publ_flag
S1 C6 1.748(3) . ?
S1 C7 1.749(3) . ?
C1 C3 1.384(3) 3_676 ?
C1 C2 1.387(3) . ?
C1 H1 0.9500 . ?
C2 C3 1.425(3) . ?
C2 C5 1.496(3) . ?
C3 C1 1.384(3) 3_676 ?
C3 C4 1.505(3) . ?
C4 C7 1.341(3) . ?
C4 C5 1.443(3) . ?
C5 C6 1.342(4) . ?
C6 H6 0.9500 . ?
C7 H7 0.9500 . ?

loop_
_geom_torsion_atom_site_label_1
_geom_torsion_atom_site_label_2
_geom_torsion_atom_site_label_3
_geom_torsion_atom_site_label_4
_geom_torsion
_geom_torsion_site_symmetry_1
_geom_torsion_site_symmetry_2
_geom_torsion_site_symmetry_3
_geom_torsion_site_symmetry_4
_geom_torsion_publ_flag
C3 C1 C2 C3 -0.2(4) 3_676 . . . ?
C3 C1 C2 C5 177.8(3) 3_676 . . . ?
C1 C2 C3 C1 0.3(4) . . . 3_676 ?
C5 C2 C3 C1 -178.6(2) . . . 3_676 ?
C1 C2 C3 C4 179.3(2) . . . . ?
C5 C2 C3 C4 0.42(18) . . . . ?
C1 C3 C4 C7 -3.8(8) 3_676 . . . ?
C2 C3 C4 C7 177.6(6) . . . . ?
C1 C3 C4 C5 178.1(4) 3_676 . . . ?
C2 C3 C4 C5 -0.44(18) . . . . ?
C7 C4 C5 C6 0.4(3) . . . . ?
C3 C4 C5 C6 179.6(2) . . . . ?
C7 C4 C5 C2 -178.7(2) . . . . ?
C3 C4 C5 C2 0.42(18) . . . . ?
C1 C2 C5 C6 3.1(8) . . . . ?
C3 C2 C5 C6 -178.6(6) . . . . ?
C1 C2 C5 C4 -178.8(4) . . . . ?
C3 C2 C5 C4 -0.44(19) . . . . ?
C4 C5 C6 S1 -0.7(3) . . . . ?
C2 C5 C6 S1 177.3(5) . . . . ?
C7 S1 C6 C5 0.6(2) . . . . ?
C5 C4 C7 S1 0.0(3) . . . . ?
C3 C4 C7 S1 -177.9(5) . . . . ?
C6 S1 C7 C4 -0.3(2) . . . . ?
